data_2012436
loop_
_publ_author_name
'Matkovi\'c-\<Calogovi\'c, Dubravka'
'Popovi\'c, Jasminka'
'Popovi\'c, Zora'
'Picek, Igor'
'Soldin, \<Zeljka'

_publ_section_title Aquabromo(6-carboxypyridine-2-carboxylato-<i>O</i>,<i>N</i>,<i>O</i>')mercury(II)
_journal_issue 1
_journal_name_full 'Acta Crystallographica Section C'
_journal_page_first m39
_journal_page_last m40
_journal_paper_doi 10.1107/S0108270101018613
_journal_volume 58
_journal_year 2002
_chemical_formula_iupac '[Hg Br (C7 H4 N O4) (H2 O)]'
_chemical_formula_moiety 'C7 H6 Br Hg N O5'
_chemical_formula_sum 'C7 H6 Br Hg N O5'
_chemical_formula_weight 464.63
_chemical_name_common aquabromo(hydrogenpicolinato)mercury(II)
_chemical_name_systematic
;
Aquabromo(6-carboxypyridine-2-carboxylato-O,N,O')mercury(II)
;
_space_group_IT_number 14
_symmetry_cell_setting monoclinic
_symmetry_space_group_name_Hall '-P 2yn'
_symmetry_space_group_name_H-M 'P 1 21/n 1'
_atom_sites_solution_hydrogens geom
_atom_sites_solution_primary direct
_atom_sites_solution_secondary difmap
_audit_creation_method SHELXL97
_cell_angle_alpha 90
_cell_angle_beta 91.05(3)
_cell_angle_gamma 90
_cell_formula_units_Z 4
_cell_length_a 6.967(3)
_cell_length_b 9.068(3)
_cell_length_c 16.007(5)
_cell_measurement_reflns_used 56
_cell_measurement_temperature 293(2)
_cell_measurement_theta_max 19
_cell_measurement_theta_min 10
_cell_volume 1011.1(6)
_computing_cell_refinement STADI4
_computing_data_collection 'STADI4 (Stoe & Cie, 1995)'
_computing_data_reduction 'X-RED (Stoe & Cie, 1995)'
_computing_molecular_graphics 'PLATON98 (Spek, 1990)'
_computing_publication_material SHELXL97
_computing_structure_refinement 'SHELXL97 (Sheldrick, 1997)'
_computing_structure_solution 'SHELXS86 (Sheldrick, 1990)'
_diffrn_ambient_temperature 293(2)
_diffrn_measured_fraction_theta_full .936
_diffrn_measured_fraction_theta_max .900
_diffrn_measurement_device_type 'Philips PW1100 updated by Stoe'
_diffrn_measurement_method \w
_diffrn_radiation_monochromator graphite
_diffrn_radiation_source 'fine-focus sealed tube'
_diffrn_radiation_type MoK\a
_diffrn_radiation_wavelength .71073
_diffrn_reflns_av_R_equivalents .030
_diffrn_reflns_av_sigmaI/netI .042
_diffrn_reflns_limit_h_max 9
_diffrn_reflns_limit_h_min -9
_diffrn_reflns_limit_k_max 12
_diffrn_reflns_limit_k_min -5
_diffrn_reflns_limit_l_max 17
_diffrn_reflns_limit_l_min 0
_diffrn_reflns_number 4339
_diffrn_reflns_theta_full 27.50
_diffrn_reflns_theta_max 29.99
_diffrn_reflns_theta_min 3.21
_diffrn_standards_decay_% 2.2
_diffrn_standards_interval_time 90
_diffrn_standards_number 5
_exptl_absorpt_coefficient_mu 19.174
_exptl_absorpt_correction_T_max .091
_exptl_absorpt_correction_T_min .031
_exptl_absorpt_correction_type integration
_exptl_absorpt_process_details '(X-RED; Stoe & Cie, 1995)'
_exptl_crystal_colour colourless
_exptl_crystal_density_diffrn 3.052
_exptl_crystal_density_meas ?
_exptl_crystal_density_method 'not measured'
_exptl_crystal_description Parallelepiped
_exptl_crystal_F_000 840
_exptl_crystal_size_max .28
_exptl_crystal_size_mid .28
_exptl_crystal_size_min .22
_refine_diff_density_max .98
_refine_diff_density_min -.97
_refine_ls_extinction_coef .00157(14)
_refine_ls_extinction_expression Fc^*^=kFc[1+0.001xFc^2^\l^3^/sin(2\q)]^-1/4^
_refine_ls_extinction_method 'SHELXL97 (Sheldrick, 1997)'
_refine_ls_goodness_of_fit_ref .992
_refine_ls_hydrogen_treatment mixed
_refine_ls_matrix_type full
_refine_ls_number_parameters 149
_refine_ls_number_reflns 2658
_refine_ls_number_restraints 3
_refine_ls_restrained_S_all .992
_refine_ls_R_factor_all .060
_refine_ls_R_factor_gt .028
_refine_ls_shift/su_max .001
_refine_ls_shift/su_mean .000
_refine_ls_structure_factor_coef Fsqd
_refine_ls_weighting_details 'calc w = 1/[\s^2^(Fo^2^)+(0.0312P)^2^+0.6877P] where P=(Fo^2^+2Fc^2^)/3'
_refine_ls_weighting_scheme calc
_refine_ls_wR_factor_gt .058
_refine_ls_wR_factor_ref .066
_reflns_number_gt 1907
_reflns_number_total 2658
_reflns_threshold_expression I>2\s(I)
_cod_data_source_file jz1482.cif
_cod_data_source_block I
_cod_depositor_comments
;
The following automatic conversions were performed:
'_symmetry_cell_setting' value 'Monoclinic' changed to 'monoclinic'
according to '/home/saulius/struct/CIF-dictionaries/cif_core.dic'
dictionary named 'cif_core.dic' version 2.4.1 from 2010-06-29.

Automatic conversion script
Id: cif_fix_enum 1527 2010-12-29 10:47:43Z saulius 

The following automatic conversions were performed:

'_symmetry_cell_setting' value 'Monoclinic' changed to 'monoclinic'
according to /home/saulius/struct/CIF-dictionaries/cif_core.dic
dictionary named 'cif_core.dic' version 2.4.1 from 2010-06-29.

Automatic conversion script
Id: cif_fix_values 1715 2011-07-08 13:25:40Z adriana 

The following automatic conversions were performed:

'_exptl_crystal_density_meas' value 'not measured' was changed to '?'
- the value is perceived as not measured.

Automatic conversion script
Id: cif_fix_values 3008 2015-01-20 13:52:24Z robertas 
;
_cod_original_sg_symbol_H-M 'P 21/n'
_cod_database_code 2012436
_cod_database_fobs_code 2012436

loop_
_symmetry_equiv_pos_as_xyz
'x, y, z'
'-x+1/2, y+1/2, -z+1/2'
'-x, -y, -z'
'x-1/2, -y-1/2, z-1/2'

loop_
_atom_site_label
_atom_site_fract_x
_atom_site_fract_y
_atom_site_fract_z
_atom_site_U_iso_or_equiv
_atom_site_adp_type
_atom_site_calc_flag
_atom_site_refinement_flags
_atom_site_occupancy
_atom_site_disorder_assembly
_atom_site_disorder_group
_atom_site_type_symbol
Hg .04957(3) .02939(2) .278042(14) .03554(9) Uani d . 1 . . Hg
Br1 .19617(10) -.04826(8) .40844(4) .04991(17) Uani d . 1 . . Br
N -.1059(6) .0594(5) .1578(3) .0297(9) Uani d . 1 . . N
O1 -.0253(6) .2893(5) .2626(3) .0451(10) Uani d . 1 . . O
O2 -.1743(6) .4440(4) .1759(3) .0486(11) Uani d . 1 . . O
O3 -.1577(7) -.3122(5) .0919(3) .0517(11) Uani d D 1 . . O
H31 -.134(13) -.399(4) .109(6) .10(3) Uiso d D 1 . . H
O4 -.0080(6) -.2228(5) .2047(3) .0458(10) Uani d . 1 . . O
O5 .3513(7) .0505(5) .1820(3) .0464(10) Uani d D 1 . . O
H51 .422(10) .117(7) .204(5) .09(3) Uiso d D 1 . . H
H52 .423(11) -.025(6) .188(7) .10(4) Uiso d D 1 . . H
C1 -.1473(7) -.0565(5) .1067(3) .0283(11) Uani d . 1 . . C
C2 -.2330(8) -.0351(7) .0290(4) .0400(13) Uani d . 1 . . C
H2 -.2595 -.1146 -.0060 .048 Uiso calc R 1 . . H
C3 -.2782(8) .1075(7) .0047(4) .0418(14) Uani d . 1 . . C
H3 -.3345 .1242 -.0476 .050 Uiso calc R 1 . . H
C4 -.2414(8) .2228(7) .0565(4) .0422(14) Uani d . 1 . . C
H4 -.2740 .3184 .0406 .051 Uiso calc R 1 . . H
C5 -.1534(7) .1955(6) .1340(4) .0319(11) Uani d . 1 . . C
C6 -.1130(8) .3199(6) .1953(4) .0385(13) Uani d . 1 . . C
C7 -.0960(8) -.2054(6) .1392(4) .0349(12) Uani d . 1 . . C

loop_
_atom_site_aniso_label
_atom_site_aniso_U_11
_atom_site_aniso_U_22
_atom_site_aniso_U_33
_atom_site_aniso_U_12
_atom_site_aniso_U_13
_atom_site_aniso_U_23
Hg .04376(12) .03023(11) .03230(14) .00064(10) -.00815(8) .00045(10)
Br1 .0570(4) .0622(5) .0302(3) .0011(3) -.0106(3) .0019(3)
N .0314(19) .025(2) .033(3) -.0021(16) -.0015(17) .0032(18)
O1 .064(3) .027(2) .043(3) .0002(19) -.010(2) -.0040(18)
O2 .054(2) .025(2) .068(3) .0013(17) .008(2) .006(2)
O3 .086(3) .026(2) .043(3) -.003(2) -.017(2) -.0049(19)
O4 .064(3) .029(2) .043(3) .0034(19) -.020(2) .0011(18)
O5 .051(2) .039(3) .049(3) .001(2) -.004(2) .001(2)
C1 .032(2) .025(3) .028(3) -.0027(18) -.001(2) .0016(19)
C2 .042(3) .040(3) .038(3) -.005(3) -.004(2) .002(3)
C3 .044(3) .045(4) .036(3) .002(3) -.009(2) .015(3)
C4 .045(3) .038(3) .043(4) .005(2) .000(3) .015(3)
C5 .032(2) .028(3) .035(3) -.001(2) .002(2) .002(2)
C6 .038(3) .031(3) .048(4) .003(2) .011(3) .006(3)
C7 .040(3) .029(3) .036(3) -.003(2) .000(2) -.004(2)

loop_
_atom_type_symbol
_atom_type_description
_atom_type_scat_dispersion_real
_atom_type_scat_dispersion_imag
_atom_type_scat_source
C C .0033 .0016 'International Tables Vol C Tables 4.2.6.8 and 6.1.1.4'
H H .0000 .0000 'International Tables Vol C Tables 4.2.6.8 and 6.1.1.4'
Hg Hg -2.3894 9.2266 'International Tables Vol C Tables 4.2.6.8 and 6.1.1.4'
Br Br -.2901 2.4595 'International Tables Vol C Tables 4.2.6.8 and 6.1.1.4'
N N .0061 .0033 'International Tables Vol C Tables 4.2.6.8 and 6.1.1.4'
O O .0106 .0060 'International Tables Vol C Tables 4.2.6.8 and 6.1.1.4'

loop_
_geom_angle_atom_site_label_1
_geom_angle_atom_site_label_2
_geom_angle_atom_site_label_3
_geom_angle
_geom_angle_publ_flag
N Hg Br1 169.57(11) yes
N Hg O1 71.98(15) yes
Br1 Hg O1 117.29(11) yes
N Hg O4 69.22(14) yes
Br1 Hg O4 101.16(9) yes
O1 Hg O4 141.10(13) yes
N Hg O5 82.31(16) yes
Br1 Hg O5 101.33(11) yes
O1 Hg O5 92.44(14) yes
O4 Hg O5 85.32(15) yes
C5 N C1 119.7(5) ?
C5 N Hg 118.6(4) ?
C1 N Hg 121.6(3) ?
C6 O1 Hg 113.6(4) ?
C7 O3 H31 117(7) ?
C7 O4 Hg 110.3(4) ?
Hg O5 H51 106(6) ?
Hg O5 H52 110(6) ?
H51 O5 H52 101(9) ?
N C1 C2 121.1(5) ?
N C1 C7 116.4(5) ?
C2 C1 C7 122.6(5) ?
C1 C2 C3 118.4(6) ?
C1 C2 H2 120.8 ?
C3 C2 H2 120.8 ?
C4 C3 C2 120.6(5) ?
C4 C3 H3 119.7 ?
C2 C3 H3 119.7 ?
C3 C4 C5 118.8(5) ?
C3 C4 H4 120.6 ?
C5 C4 H4 120.6 ?
N C5 C4 121.4(5) ?
N C5 C6 117.5(5) ?
C4 C5 C6 121.1(5) ?
O2 C6 O1 124.9(6) ?
O2 C6 C5 116.9(6) ?
O1 C6 C5 118.1(5) ?
O4 C7 O3 124.2(6) ?
O4 C7 C1 122.3(5) ?
O3 C7 C1 113.5(5) ?

loop_
_geom_bond_atom_site_label_1
_geom_bond_atom_site_label_2
_geom_bond_site_symmetry_2
_geom_bond_distance
_geom_bond_publ_flag
Hg N . 2.208(5) yes
Hg Br1 . 2.4120(10) yes
Hg O1 . 2.425(4) yes
Hg O4 . 2.599(4) yes
Hg O5 . 2.634(5) yes
N C5 . 1.332(7) ?
N C1 . 1.358(7) ?
O1 C6 . 1.260(8) ?
O2 C6 . 1.241(7) ?
O3 C7 . 1.298(7) ?
O3 H31 . .85(5) ?
O4 C7 . 1.215(6) ?
O5 H51 . .85(7) ?
O5 H52 . .85(7) ?
C1 C2 . 1.383(8) ?
C1 C7 . 1.488(8) ?
C2 C3 . 1.385(8) ?
C2 H2 . .9300 ?
C3 C4 . 1.356(9) ?
C3 H3 . .9300 ?
C4 C5 . 1.396(8) ?
C4 H4 . .9300 ?
C5 C6 . 1.518(8) ?

loop_
_geom_hbond_atom_site_label_D
_geom_hbond_atom_site_label_H
_geom_hbond_atom_site_label_A
_geom_hbond_site_symmetry_A
_geom_hbond_distance_DH
_geom_hbond_distance_HA
_geom_hbond_distance_DA
_geom_hbond_angle_DHA
_geom_hbond_publ_flag
O3 H31 O2 1_545 .85(5) 1.81(7) 2.591(6) 153(9) yes
O5 H51 O4 2_555 .85(7) 2.14(7) 2.938(7) 157(7) yes
O5 H52 O1 2_545 .86(7) 1.99(7) 2.798(7) 159(8) yes
